data_7248383
loop_
_publ_author_name
'Kumar, Krishan'
'Karmakar, Anirban'
'Thakur, Diksha'
'Sharma, Dipanshu'
'Chen, Feng-Rong'
'Verma, Varsha'
'Nagar, Mangey Ram'
'Jou, Jwo-Huei'
'Banik, Subrata'
'Ghosh, Subrata'

_publ_section_title
;
 Self-assembled molecular network with waterwheel-like architecture:
 experimental and theoretical evaluation toward electron transport
 capabilities for optoelectronic devices.
;
_journal_issue 15
_journal_name_full 'Physical chemistry chemical physics : PCCP'
_journal_page_first 11922
_journal_page_last 11932
_journal_paper_doi 10.1039/d4cp00390j
_journal_volume 26
_journal_year 2024
_chemical_formula_sum 'C33 H15 N9 O3'
_chemical_formula_weight 585.54
_space_group_crystal_system trigonal
_space_group_IT_number 148
_space_group_name_Hall '-R 3'
_space_group_name_H-M_alt 'R -3 :H'
_atom_sites_solution_hydrogens geom
_audit_creation_method SHELXL-2014/6
_audit_update_record
;
2023-07-31 deposited with the CCDC.	2024-02-21 downloaded from the CCDC.
;
_cell_angle_alpha 90
_cell_angle_beta 90
_cell_angle_gamma 120
_cell_formula_units_Z 12
_cell_length_a 23.8757(6)
_cell_length_b 23.8757(6)
_cell_length_c 17.6972(5)
_cell_measurement_reflns_used 3562
_cell_measurement_temperature 296(2)
_cell_measurement_theta_max 66.4410
_cell_measurement_theta_min 3.2890
_cell_volume 8736.7(4)
_computing_cell_refinement 'CrysAlisPro 1.171.39.46e (Rigaku OD, 2018)'
_computing_data_collection 'CrysAlisPro 1.171.39.46e (Rigaku OD, 2018)'
_computing_data_reduction 'CrysAlisPro 1.171.39.46e (Rigaku OD, 2018)'
_computing_structure_refinement 'SHELXL-2014/6 (Sheldrick, 2014)'
_diffrn_ambient_temperature 296(2)
_diffrn_measured_fraction_theta_full 0.948
_diffrn_measured_fraction_theta_max 0.960
_diffrn_measurement_device_type 'SuperNova (Cu) X-ray Source'
_diffrn_radiation_type CuK\a
_diffrn_radiation_wavelength 1.54184
_diffrn_reflns_av_R_equivalents 0.0361
_diffrn_reflns_av_unetI/netI 0.0369
_diffrn_reflns_Laue_measured_fraction_full 0.948
_diffrn_reflns_Laue_measured_fraction_max 0.960
_diffrn_reflns_limit_h_max 28
_diffrn_reflns_limit_h_min -28
_diffrn_reflns_limit_k_max 19
_diffrn_reflns_limit_k_min -28
_diffrn_reflns_limit_l_max 21
_diffrn_reflns_limit_l_min -20
_diffrn_reflns_number 9227
_diffrn_reflns_point_group_measured_fraction_full 0.948
_diffrn_reflns_point_group_measured_fraction_max 0.960
_diffrn_reflns_theta_full 67.684
_diffrn_reflns_theta_max 67.091
_diffrn_reflns_theta_min 3.287
_diffrn_source 'micro-focus sealed X-ray tube'
_exptl_absorpt_coefficient_mu 0.748
_exptl_absorpt_correction_T_max 0.910
_exptl_absorpt_correction_T_min 0.861
_exptl_absorpt_correction_type multi-scan
_exptl_absorpt_process_details SABADS
_exptl_crystal_colour colourless
_exptl_crystal_density_diffrn 1.335
_exptl_crystal_description Plates
_exptl_crystal_F_000 3600
_exptl_crystal_size_max 0.230
_exptl_crystal_size_mid 0.150
_exptl_crystal_size_min 0.110
_refine_diff_density_max 0.487
_refine_diff_density_min -0.211
_refine_diff_density_rms 0.049
_refine_ls_extinction_method none
_refine_ls_goodness_of_fit_ref 0.984
_refine_ls_hydrogen_treatment constr
_refine_ls_matrix_type full
_refine_ls_number_parameters 271
_refine_ls_number_reflns 3327
_refine_ls_number_restraints 0
_refine_ls_restrained_S_all 0.984
_refine_ls_R_factor_all 0.0830
_refine_ls_R_factor_gt 0.0682
_refine_ls_shift/su_max 0.000
_refine_ls_shift/su_mean 0.000
_refine_ls_structure_factor_coef Fsqd
_refine_ls_weighting_details 'w=1/[\s^2^(Fo^2^)+(0.1308P)^2^+7.4086P] where P=(Fo^2^+2Fc^2^)/3'
_refine_ls_weighting_scheme calc
_refine_ls_wR_factor_gt 0.1993
_refine_ls_wR_factor_ref 0.2149
_reflns_Friedel_coverage 0.000
_reflns_number_gt 2656
_reflns_number_total 3327
_reflns_threshold_expression 'I > 2\s(I)'
_cod_data_source_file d4cp00390j2.cif
_cod_data_source_block TCmCN
_cod_depositor_comments 'Adding full bibliography for 7248383.cif.'
_cod_original_cell_volume 8736.7(5)
_cod_database_code 7248383
_shelx_space_group_comment
;
The symmetry employed for this shelxl refinement is uniquely defined
by the following loop, which should always be used as a source of
symmetry information in preference to the above space-group names.
They are only intended as comments.
;
_shelx_estimated_absorpt_t_min 0.847
_shelx_estimated_absorpt_t_max 0.922
_shelxl_version_number 2014/6

loop_
_space_group_symop_operation_xyz
'x, y, z'
'-y, x-y, z'
'-x+y, -x, z'
'x+2/3, y+1/3, z+1/3'
'-y+2/3, x-y+1/3, z+1/3'
'-x+y+2/3, -x+1/3, z+1/3'
'x+1/3, y+2/3, z+2/3'
'-y+1/3, x-y+2/3, z+2/3'
'-x+y+1/3, -x+2/3, z+2/3'
'-x, -y, -z'
'y, -x+y, -z'
'x-y, x, -z'
'-x+2/3, -y+1/3, -z+1/3'
'y+2/3, -x+y+1/3, -z+1/3'
'x-y+2/3, x+1/3, -z+1/3'
'-x+1/3, -y+2/3, -z+2/3'
'y+1/3, -x+y+2/3, -z+2/3'
'x-y+1/3, x+2/3, -z+2/3'

loop_
_atom_site_label
_atom_site_type_symbol
_atom_site_fract_x
_atom_site_fract_y
_atom_site_fract_z
_atom_site_U_iso_or_equiv
_atom_site_adp_type
_atom_site_occupancy
_atom_site_site_symmetry_order
_atom_site_calc_flag
_atom_site_refinement_flags_posn
_atom_site_refinement_flags_adp
_atom_site_refinement_flags_occupancy
_atom_site_disorder_assembly
_atom_site_disorder_group
O7 O 0.56728(8) 0.35056(8) 0.42674(10) 0.0640(5) Uani 1 1 d . . . . .
N3 N 0.67745(9) 0.39546(9) 0.42708(9) 0.0522(5) Uani 1 1 d . . . . .
O22 O 0.88355(9) 0.98361(9) 0.28874(11) 0.0758(6) Uani 1 1 d . . . . .
N6 N 0.94837(11) 0.93798(11) 0.28949(11) 0.0637(6) Uani 1 1 d . . . . .
C11 C 0.61933(10) 0.34349(10) 0.42726(11) 0.0499(5) Uani 1 1 d . . . . .
C1 C 0.57637(11) 0.41353(11) 0.42877(14) 0.0588(6) Uani 1 1 d . . . . .
C22 C 0.94283(12) 0.99034(13) 0.28990(12) 0.0609(6) Uani 1 1 d . . . . .
C3 C 0.58587(12) 0.50194(12) 0.50171(14) 0.0624(6) Uani 1 1 d . . . . .
C2 C 0.58156(13) 0.44164(12) 0.49749(14) 0.0638(6) Uani 1 1 d . . . . .
H2 H 0.5822 0.4206 0.5414 0.077 Uiso 1 1 calc R U . . .
C14 C 0.82912(13) 0.92156(14) 0.29787(15) 0.0696(7) Uani 1 1 d . . . . .
C6 C 0.57495(13) 0.44206(14) 0.36263(14) 0.0691(7) Uani 1 1 d . . . . .
H6 H 0.5707 0.4217 0.3165 0.083 Uiso 1 1 calc R U . . .
C4 C 0.58518(13) 0.53189(13) 0.43436(15) 0.0698(7) Uani 1 1 d . . . . .
H4 H 0.5883 0.5723 0.4356 0.084 Uiso 1 1 calc R U . . .
C5 C 0.57998(16) 0.50214(15) 0.36638(15) 0.0768(8) Uani 1 1 d . . . . .
H5 H 0.5798 0.5229 0.3219 0.092 Uiso 1 1 calc R U . . .
C13 C 0.81487(14) 0.89540(15) 0.36904(16) 0.0735(7) Uani 1 1 d . . . . .
H13 H 0.8421 0.9172 0.4093 0.088 Uiso 1 1 calc R U . . .
C7 C 0.58967(15) 0.52724(15) 0.57722(16) 0.0767(7) Uani 1 1 d . . . . .
H7 H 0.5919 0.5017 0.6155 0.092 Uiso 1 1 calc R U . . .
C8 C 0.59055(14) 0.58056(14) 0.60167(16) 0.0758(7) Uani 1 1 d . . . . .
C12 C 0.75911(14) 0.83578(15) 0.38043(17) 0.0765(7) Uani 1 1 d . . . . .
C10 C 0.59024(16) 0.62919(17) 0.55498(19) 0.0819(8) Uani 1 1 d . . . . .
N1 N 0.5906(2) 0.66975(18) 0.5205(2) 0.1141(11) Uani 1 1 d . . . . .
C15 C 0.79118(17) 0.89191(18) 0.23685(18) 0.0868(9) Uani 1 1 d . . . . .
H15 H 0.8019 0.9108 0.1892 0.104 Uiso 1 1 calc R U . . .
C17 C 0.72089(16) 0.80533(17) 0.3190(2) 0.0883(9) Uani 1 1 d . . . . .
H17 H 0.6838 0.7653 0.3255 0.106 Uiso 1 1 calc R U . . .
C19 C 0.76419(19) 0.82442(18) 0.52253(19) 0.0912(9) Uani 1 1 d . . . . .
C18 C 0.74071(17) 0.80268(18) 0.4541(2) 0.0914(9) Uani 1 1 d . . . . .
H18 H 0.7074 0.7599 0.4524 0.110 Uiso 1 1 calc R U . . .
C16 C 0.73590(18) 0.8324(2) 0.2481(2) 0.0990(11) Uani 1 1 d . . . . .
H16 H 0.7089 0.8107 0.2076 0.119 Uiso 1 1 calc R U . . .
N2 N 0.5917(2) 0.5977(2) 0.7454(2) 0.1328(14) Uani 1 1 d . . . . .
C9 C 0.5914(2) 0.59104(18) 0.6816(2) 0.0960(10) Uani 1 1 d . . . . .
N4 N 0.7266(2) 0.7494(2) 0.6388(2) 0.1384(15) Uani 1 1 d . . . . .
C20 C 0.7424(2) 0.7815(2) 0.5871(2) 0.1073(12) Uani 1 1 d . . . . .
C21 C 0.8099(3) 0.8885(2) 0.5404(2) 0.1310(18) Uani 1 1 d . . . . .
N5 N 0.8474(5) 0.9404(2) 0.5563(3) 0.238(4) Uani 1 1 d . . . . .

loop_
_atom_site_aniso_label
_atom_site_aniso_U_11
_atom_site_aniso_U_22
_atom_site_aniso_U_33
_atom_site_aniso_U_23
_atom_site_aniso_U_13
_atom_site_aniso_U_12
O7 0.0582(9) 0.0612(9) 0.0754(11) -0.0024(8) 0.0013(8) 0.0320(8)
N3 0.0599(11) 0.0576(10) 0.0394(9) -0.0018(7) -0.0016(7) 0.0297(9)
O22 0.0736(11) 0.0776(12) 0.0772(12) 0.0147(9) -0.0038(9) 0.0384(9)
N6 0.0740(13) 0.0739(13) 0.0423(10) -0.0021(9) -0.0080(9) 0.0363(11)
C11 0.0580(12) 0.0615(12) 0.0317(9) -0.0010(8) 0.0000(8) 0.0309(10)
C1 0.0522(11) 0.0617(13) 0.0647(14) 0.0014(11) 0.0038(10) 0.0302(10)
C22 0.0740(15) 0.0765(16) 0.0340(11) 0.0068(10) -0.0019(10) 0.0389(13)
C3 0.0654(14) 0.0643(13) 0.0585(13) 0.0026(11) 0.0040(11) 0.0331(11)
C2 0.0742(15) 0.0676(14) 0.0544(13) 0.0059(11) -0.0006(11) 0.0390(12)
C14 0.0695(15) 0.0788(16) 0.0654(15) 0.0039(13) -0.0033(12) 0.0408(13)
C6 0.0773(16) 0.0835(17) 0.0548(13) 0.0049(12) 0.0126(12) 0.0464(14)
C4 0.0785(16) 0.0670(14) 0.0710(16) 0.0113(12) 0.0142(13) 0.0416(13)
C5 0.099(2) 0.0884(18) 0.0550(14) 0.0202(13) 0.0185(13) 0.0563(16)
C13 0.0744(16) 0.0812(17) 0.0640(15) 0.0028(13) -0.0024(12) 0.0384(14)
C7 0.0893(19) 0.0768(17) 0.0646(15) -0.0007(13) -0.0010(14) 0.0421(15)
C8 0.0748(16) 0.0791(17) 0.0687(16) -0.0110(14) 0.0034(13) 0.0349(14)
C12 0.0725(16) 0.0806(17) 0.0757(17) -0.0007(14) 0.0046(14) 0.0378(14)
C10 0.0835(19) 0.0822(19) 0.0835(19) -0.0112(16) 0.0030(15) 0.0441(16)
N1 0.149(3) 0.102(2) 0.113(2) 0.0014(19) 0.002(2) 0.079(2)
C15 0.088(2) 0.105(2) 0.0678(17) -0.0050(16) -0.0149(15) 0.0489(19)
C17 0.0766(18) 0.087(2) 0.097(2) -0.0084(17) -0.0014(16) 0.0381(16)
C19 0.109(2) 0.100(2) 0.0742(19) 0.0113(17) 0.0187(17) 0.060(2)
C18 0.085(2) 0.088(2) 0.094(2) 0.0117(17) 0.0153(17) 0.0376(16)
C16 0.092(2) 0.117(3) 0.089(2) -0.033(2) -0.0305(18) 0.052(2)
N2 0.178(4) 0.149(3) 0.079(2) -0.022(2) 0.006(2) 0.088(3)
C9 0.115(3) 0.100(2) 0.076(2) -0.0123(17) 0.0035(18) 0.056(2)
N4 0.137(3) 0.173(4) 0.110(3) 0.054(3) 0.040(2) 0.081(3)
C20 0.110(3) 0.133(3) 0.090(2) 0.028(2) 0.029(2) 0.069(2)
C21 0.220(6) 0.102(3) 0.068(2) -0.001(2) -0.012(3) 0.078(3)
N5 0.419(11) 0.103(3) 0.105(3) -0.024(2) -0.082(5) 0.065(5)

loop_
_atom_type_symbol
_atom_type_description
_atom_type_scat_dispersion_real
_atom_type_scat_dispersion_imag
_atom_type_scat_source
C C 0.0181 0.0091 'International Tables Vol C Tables 4.2.6.8 and 6.1.1.4'
H H 0.0000 0.0000 'International Tables Vol C Tables 4.2.6.8 and 6.1.1.4'
N N 0.0311 0.0180 'International Tables Vol C Tables 4.2.6.8 and 6.1.1.4'
O O 0.0492 0.0322 'International Tables Vol C Tables 4.2.6.8 and 6.1.1.4'

loop_
_geom_angle_atom_site_label_1
_geom_angle_atom_site_label_2
_geom_angle_atom_site_label_3
_geom_angle
_geom_angle_site_symmetry_1
_geom_angle_site_symmetry_3
_geom_angle_publ_flag
C11 O7 C1 118.59(17) . . ?
C11 N3 C11 112.2(2) . 3_665 ?
C22 O22 C14 119.2(2) . . ?
C22 N6 C22 111.9(3) . 2_765 ?
N3 C11 N3 127.8(2) . 2_655 ?
N3 C11 O7 119.24(19) . . ?
N3 C11 O7 112.97(19) 2_655 . ?
C6 C1 C2 122.6(2) . . ?
C6 C1 O7 118.9(2) . . ?
C2 C1 O7 118.4(2) . . ?
N6 C22 N6 128.1(3) . 3_675 ?
N6 C22 O22 119.0(2) . . ?
N6 C22 O22 112.9(2) 3_675 . ?
C2 C3 C4 118.1(2) . . ?
C2 C3 C7 115.9(2) . . ?
C4 C3 C7 126.0(2) . . ?
C1 C2 C3 119.9(2) . . ?
C1 C2 H2 120.1 . . ?
C3 C2 H2 120.1 . . ?
C15 C14 C13 122.9(3) . . ?
C15 C14 O22 118.7(3) . . ?
C13 C14 O22 118.2(2) . . ?
C1 C6 C5 117.8(2) . . ?
C1 C6 H6 121.1 . . ?
C5 C6 H6 121.1 . . ?
C5 C4 C3 120.4(2) . . ?
C5 C4 H4 119.8 . . ?
C3 C4 H4 119.8 . . ?
C4 C5 C6 121.3(2) . . ?
C4 C5 H5 119.4 . . ?
C6 C5 H5 119.4 . . ?
C14 C13 C12 119.4(3) . . ?
C14 C13 H13 120.3 . . ?
C12 C13 H13 120.3 . . ?
C8 C7 C3 131.6(3) . . ?
C8 C7 H7 114.2 . . ?
C3 C7 H7 114.2 . . ?
C7 C8 C10 125.7(3) . . ?
C7 C8 C9 118.6(3) . . ?
C10 C8 C9 115.7(3) . . ?
C17 C12 C13 118.0(3) . . ?
C17 C12 C18 118.4(3) . . ?
C13 C12 C18 123.5(3) . . ?
N1 C10 C8 176.9(3) . . ?
C14 C15 C16 117.7(3) . . ?
C14 C15 H15 121.2 . . ?
C16 C15 H15 121.2 . . ?
C16 C17 C12 121.8(3) . . ?
C16 C17 H17 119.1 . . ?
C12 C17 H17 119.1 . . ?
C18 C19 C21 125.4(3) . . ?
C18 C19 C20 120.8(4) . . ?
C21 C19 C20 113.7(3) . . ?
C19 C18 C12 130.1(3) . . ?
C19 C18 H18 115.0 . . ?
C12 C18 H18 115.0 . . ?
C17 C16 C15 120.3(3) . . ?
C17 C16 H16 119.9 . . ?
C15 C16 H16 119.9 . . ?
N2 C9 C8 178.1(4) . . ?
N4 C20 C19 178.1(6) . . ?
N5 C21 C19 178.7(5) . . ?

loop_
_geom_bond_atom_site_label_1
_geom_bond_atom_site_label_2
_geom_bond_distance
_geom_bond_site_symmetry_2
_geom_bond_publ_flag
O7 C11 1.335(3) . ?
O7 C1 1.408(3) . ?
N3 C11 1.320(3) . ?
N3 C11 1.327(3) 3_665 ?
O22 C22 1.342(3) . ?
O22 C14 1.409(3) . ?
N6 C22 1.321(3) . ?
N6 C22 1.324(3) 2_765 ?
C11 N3 1.327(3) 2_655 ?
C1 C6 1.363(4) . ?
C1 C2 1.364(4) . ?
C22 N6 1.324(3) 3_675 ?
C3 C2 1.393(4) . ?
C3 C4 1.394(4) . ?
C3 C7 1.451(4) . ?
C2 H2 0.9300 . ?
C14 C15 1.359(4) . ?
C14 C13 1.371(4) . ?
C6 C5 1.380(4) . ?
C6 H6 0.9300 . ?
C4 C5 1.371(4) . ?
C4 H4 0.9300 . ?
C5 H5 0.9300 . ?
C13 C12 1.394(4) . ?
C13 H13 0.9300 . ?
C7 C8 1.335(4) . ?
C7 H7 0.9300 . ?
C8 C10 1.428(5) . ?
C8 C9 1.434(4) . ?
C12 C17 1.371(5) . ?
C12 C18 1.473(5) . ?
C10 N1 1.142(5) . ?
C15 C16 1.388(5) . ?
C15 H15 0.9300 . ?
C17 C16 1.374(5) . ?
C17 H17 0.9300 . ?
C19 C18 1.326(5) . ?
C19 C21 1.401(6) . ?
C19 C20 1.447(5) . ?
C18 H18 0.9300 . ?
C16 H16 0.9300 . ?
N2 C9 1.141(4) . ?
N4 C20 1.129(5) . ?
C21 N5 1.142(7) . ?

loop_
_geom_torsion_atom_site_label_1
_geom_torsion_atom_site_label_2
_geom_torsion_atom_site_label_3
_geom_torsion_atom_site_label_4
_geom_torsion
_geom_torsion_site_symmetry_1
_geom_torsion_site_symmetry_2
_geom_torsion_site_symmetry_3
_geom_torsion_site_symmetry_4
_geom_torsion_publ_flag
C11 N3 C11 N3 -0.5(4) 3_665 . . 2_655 ?
C11 N3 C11 O7 -179.67(11) 3_665 . . . ?
C1 O7 C11 N3 -2.3(3) . . . . ?
C1 O7 C11 N3 178.44(18) . . . 2_655 ?
C11 O7 C1 C6 97.1(3) . . . . ?
C11 O7 C1 C2 -87.6(3) . . . . ?
C22 N6 C22 N6 1.1(4) 2_765 . . 3_675 ?
C22 N6 C22 O22 179.29(12) 2_765 . . . ?
C14 O22 C22 N6 8.9(3) . . . . ?
C14 O22 C22 N6 -172.7(2) . . . 3_675 ?
C6 C1 C2 C3 -0.2(4) . . . . ?
O7 C1 C2 C3 -175.4(2) . . . . ?
C4 C3 C2 C1 -0.5(4) . . . . ?
C7 C3 C2 C1 178.6(2) . . . . ?
C22 O22 C14 C15 -107.4(3) . . . . ?
C22 O22 C14 C13 76.2(3) . . . . ?
C2 C1 C6 C5 1.0(4) . . . . ?
O7 C1 C6 C5 176.1(2) . . . . ?
C2 C3 C4 C5 0.4(4) . . . . ?
C7 C3 C4 C5 -178.5(3) . . . . ?
C3 C4 C5 C6 0.4(5) . . . . ?
C1 C6 C5 C4 -1.1(4) . . . . ?
C15 C14 C13 C12 -0.1(5) . . . . ?
O22 C14 C13 C12 176.2(3) . . . . ?
C2 C3 C7 C8 -175.7(3) . . . . ?
C4 C3 C7 C8 3.2(5) . . . . ?
C3 C7 C8 C10 -2.6(6) . . . . ?
C3 C7 C8 C9 176.9(3) . . . . ?
C14 C13 C12 C17 0.6(4) . . . . ?
C14 C13 C12 C18 177.9(3) . . . . ?
C13 C14 C15 C16 -0.3(5) . . . . ?
O22 C14 C15 C16 -176.5(3) . . . . ?
C13 C12 C17 C16 -0.8(5) . . . . ?
C18 C12 C17 C16 -178.2(3) . . . . ?
C21 C19 C18 C12 6.3(7) . . . . ?
C20 C19 C18 C12 -174.7(3) . . . . ?
C17 C12 C18 C19 -170.6(4) . . . . ?
C13 C12 C18 C19 12.1(6) . . . . ?
C12 C17 C16 C15 0.4(5) . . . . ?
C14 C15 C16 C17 0.1(5) . . . . ?
